data_7216336
loop_
_publ_author_name
'Hu, Chunhua'
'Li, Qi'
'Englert, Ulli'

_publ_section_title
;
 Structural trends in one and two dimensional coordination polymers of
 cadmium(ii) with halide bridges and pyridine-type ligands
;
_journal_issue 94
_journal_name_full CrystEngComm
_journal_page_first 519
_journal_paper_doi 10.1039/b314522k
_journal_volume 5
_journal_year 2003
_chemical_formula_sum 'C10 H8 Cd I2 N2'
_chemical_formula_weight 522.38
_chemical_name_systematic
; net-[bis(\m-iodo)-(\m-4,4'-bipyridyl)-cadmium(ii)]
(Compound 15, 180K data)
;
_space_group_IT_number 65
_symmetry_cell_setting orthorhombic
_symmetry_space_group_name_Hall '-C 2 2'
_symmetry_space_group_name_H-M 'C m m m'
_atom_sites_solution_hydrogens geom
_atom_sites_solution_primary direct
_atom_sites_solution_secondary difmap
_cell_angle_alpha 90.00
_cell_angle_beta 90.00
_cell_angle_gamma 90.00
_cell_formula_units_Z 2
_cell_length_a 11.830(2)
_cell_length_b 13.138(2)
_cell_length_c 4.1569(8)
_cell_measurement_reflns_used 2216
_cell_measurement_temperature 180(2)
_cell_measurement_theta_max 26.08
_cell_measurement_theta_min 2.32
_cell_volume 646.08(19)
_computing_cell_refinement 'SMART (Bruker, 2001)'
_computing_data_collection 'SMART (Bruker, 2001)'
_computing_data_reduction 'SAINT+ (Bruker, 1999)'
_computing_molecular_graphics 'PLATON (Spek, 2003)'
_computing_publication_material 'SHELXTL (Sheldrick, 1998)'
_computing_structure_refinement 'SHELXTL (Sheldrick, 1998)'
_computing_structure_solution 'SHELXTL (Sheldrick, 1998)'
_diffrn_ambient_temperature 180(2)
_diffrn_measured_fraction_theta_full 0.997
_diffrn_measured_fraction_theta_max 0.997
_diffrn_measurement_device_type 'Bruker SMART APEX CCD diffractometer'
_diffrn_measurement_method 'omega scans'
_diffrn_radiation_monochromator graphite
_diffrn_radiation_source 'fine-focus sealed tube'
_diffrn_radiation_type MoK\a
_diffrn_radiation_wavelength 0.71073
_diffrn_reflns_av_R_equivalents 0.0424
_diffrn_reflns_av_sigmaI/netI 0.0292
_diffrn_reflns_limit_h_max 14
_diffrn_reflns_limit_h_min -14
_diffrn_reflns_limit_k_max 16
_diffrn_reflns_limit_k_min -16
_diffrn_reflns_limit_l_max 3
_diffrn_reflns_limit_l_min -5
_diffrn_reflns_number 2216
_diffrn_reflns_theta_full 26.08
_diffrn_reflns_theta_max 26.08
_diffrn_reflns_theta_min 2.32
_diffrn_standards_decay_% 0
_exptl_absorpt_coefficient_mu 6.439
_exptl_absorpt_correction_T_max 1.000000
_exptl_absorpt_correction_T_min 0.683807
_exptl_absorpt_correction_type empirical
_exptl_absorpt_process_details 'SADABS (1996)'
_exptl_crystal_colour colourless
_exptl_crystal_density_diffrn 2.685
_exptl_crystal_density_method 'not measured'
_exptl_crystal_description needle
_exptl_crystal_F_000 472
_exptl_crystal_size_max 0.38
_exptl_crystal_size_mid 0.04
_exptl_crystal_size_min 0.02
_refine_diff_density_max 1.126
_refine_diff_density_min -0.597
_refine_diff_density_rms 0.194
_refine_ls_extinction_method none
_refine_ls_goodness_of_fit_ref 1.052
_refine_ls_hydrogen_treatment constr
_refine_ls_matrix_type full
_refine_ls_number_parameters 28
_refine_ls_number_reflns 397
_refine_ls_number_restraints 0
_refine_ls_restrained_S_all 1.052
_refine_ls_R_factor_all 0.0328
_refine_ls_R_factor_gt 0.0268
_refine_ls_shift/su_max 0.000
_refine_ls_shift/su_mean 0.000
_refine_ls_structure_factor_coef Fsqd
_refine_ls_weighting_details 'calc w=1/[\s^2^(Fo^2^)+(0.0377P)^2^+0.0000P] where P=(Fo^2^+2Fc^2^)/3'
_refine_ls_weighting_scheme calc
_refine_ls_wR_factor_gt 0.0630
_refine_ls_wR_factor_ref 0.0650
_reflns_number_gt 343
_reflns_number_total 397
_reflns_threshold_expression >2sigma(I)
_cod_data_source_file b314522k.txt
_cod_data_source_block hc243
_cod_depositor_comments
;
The following automatic conversions were performed:

'_symmetry_cell_setting' value 'Orthorhombic' changed to
'orthorhombic' according to
/usr/data/users/saulius/automatic-downloads/retrospective/RSC/lib/dictionaries/cif_core.dic
dictionary named 'cif_core.dic' version 2.4.2 from 2011-04-26.

Automatic conversion script
Id: cif_fix_values 2281 2013-09-26 08:29:07Z andrius 
;
_cod_original_cell_volume 646.1(2)
_cod_original_sg_symbol_H-M Cmmm
_cod_database_code 7216336

loop_
_symmetry_equiv_pos_as_xyz
'x, y, z'
'-x, -y, z'
'-x, y, -z'
'x, -y, -z'
'x+1/2, y+1/2, z'
'-x+1/2, -y+1/2, z'
'-x+1/2, y+1/2, -z'
'x+1/2, -y+1/2, -z'
'-x, -y, -z'
'x, y, -z'
'x, -y, z'
'-x, y, z'
'-x+1/2, -y+1/2, -z'
'x+1/2, y+1/2, -z'
'x+1/2, -y+1/2, z'
'-x+1/2, y+1/2, z'

loop_
_atom_site_label
_atom_site_type_symbol
_atom_site_fract_x
_atom_site_fract_y
_atom_site_fract_z
_atom_site_U_iso_or_equiv
_atom_site_adp_type
_atom_site_occupancy
_atom_site_symmetry_multiplicity
_atom_site_calc_flag
_atom_site_refinement_flags
Cd Cd 0.0000 0.0000 0.0000 0.0203(3) Uani 1 8 d S
I I 0.0000 0.16202(4) 0.5000 0.0249(2) Uani 1 4 d S
N N 0.2004(6) 0.0000 0.0000 0.0231(17) Uani 1 4 d S
C1 C 0.2584(6) 0.0859(5) 0.0000 0.047(2) Uani 1 2 d S
H1 H 0.2167 0.1504 0.0000 0.061 Uiso 1 2 calc SR
C2 C 0.3753(6) 0.0888(5) 0.0000 0.042(2) Uani 1 2 d S
H2 H 0.4145 0.1545 0.0000 0.055 Uiso 1 2 calc SR
C3 C 0.4365(7) 0.0000 0.0000 0.0202(19) Uani 1 4 d S

loop_
_atom_site_aniso_label
_atom_site_aniso_U_11
_atom_site_aniso_U_22
_atom_site_aniso_U_33
_atom_site_aniso_U_23
_atom_site_aniso_U_13
_atom_site_aniso_U_12
Cd 0.0118(5) 0.0243(5) 0.0249(5) 0.000 0.000 0.000
I 0.0298(4) 0.0215(3) 0.0235(4) 0.000 0.000 0.000
N 0.014(4) 0.026(4) 0.028(5) 0.000 0.000 0.000
C1 0.017(4) 0.027(4) 0.098(7) 0.000 0.000 0.002(3)
C2 0.021(4) 0.019(4) 0.086(7) 0.000 0.000 -0.004(3)
C3 0.013(5) 0.023(4) 0.025(5) 0.000 0.000 0.000

loop_
_atom_type_symbol
_atom_type_description
_atom_type_scat_dispersion_real
_atom_type_scat_dispersion_imag
_atom_type_scat_source
C C 0.0033 0.0016 'International Tables Vol C Tables 4.2.6.8 and 6.1.1.4'
H H 0.0000 0.0000 'International Tables Vol C Tables 4.2.6.8 and 6.1.1.4'
N N 0.0061 0.0033 'International Tables Vol C Tables 4.2.6.8 and 6.1.1.4'
I I -0.4742 1.8119 'International Tables Vol C Tables 4.2.6.8 and 6.1.1.4'
Cd Cd -0.8075 1.2024 'International Tables Vol C Tables 4.2.6.8 and 6.1.1.4'

loop_
_geom_angle_atom_site_label_1
_geom_angle_atom_site_label_2
_geom_angle_atom_site_label_3
_geom_angle
_geom_angle_site_symmetry_1
_geom_angle_site_symmetry_3
N Cd N 180.0 9 .
N Cd I 90.0 9 9
N Cd I 90.0 . 9
N Cd I 90.0 9 .
N Cd I 90.0 . .
I Cd I 180.000(15) 9 .
N Cd I 90.0 9 9_556
N Cd I 90.0 . 9_556
I Cd I 88.63(2) 9 9_556
I Cd I 91.37(2) . 9_556
N Cd I 90.0 9 1_554
N Cd I 90.0 . 1_554
I Cd I 91.37(2) 9 1_554
I Cd I 88.63(2) . 1_554
I Cd I 180.000(15) 9_556 1_554
Cd I Cd 88.63(2) . 1_556
C1 N C1 117.4(9) . 11
C1 N Cd 121.3(4) . .
C1 N Cd 121.3(4) 11 .
N C1 C2 122.9(7) . .
N C1 H1 118.6 . .
C2 C1 H1 118.6 . .
C3 C2 C1 120.2(6) . .
C3 C2 H2 119.9 . .
C1 C2 H2 119.9 . .
C2 C3 C2 116.3(8) 11 .
C2 C3 C3 121.8(4) 11 9_655
C2 C3 C3 121.8(4) . 9_655

loop_
_geom_bond_atom_site_label_1
_geom_bond_atom_site_label_2
_geom_bond_distance
_geom_bond_site_symmetry_2
Cd N 2.371(8) 9
Cd N 2.371(8) .
Cd I 2.9750(6) 9
Cd I 2.9750(6) .
Cd I 2.9750(6) 9_556
Cd I 2.9750(6) 1_554
I Cd 2.9750(6) 1_556
N C1 1.320(8) .
N C1 1.320(8) 11
C1 C2 1.384(10) .
C1 H1 0.9800 .
C2 C3 1.374(8) .
C2 H2 0.9800 .
C3 C2 1.374(8) 11
C3 C3 1.502(17) 9_655
